data_7134559
loop_
_publ_author_name
'Flecken, Franziska'
'Grell, Toni'
'Hanf, Schirin'

_publ_section_title
;
 Short-bite PSP-type ligands: coordination chemistry and ligand
 rearrangement reactions
;
_journal_issue 51
_journal_name_full 'Chemical Communications'
_journal_page_first 9262
_journal_page_last 9265
_journal_paper_doi 10.1039/D5CC01739D
_journal_volume 61
_journal_year 2025
_chemical_formula_moiety 'C24 H20 Br2 Ni P2 S'
_chemical_formula_sum 'C24 H20 Br2 Ni P2 S'
_chemical_formula_weight 620.93
_chemical_melting_point ?
_chemical_name_common n/a
_chemical_name_systematic n/a
_space_group_crystal_system monoclinic
_space_group_IT_number 14
_space_group_name_Hall '-P 2yn'
_space_group_name_H-M_alt 'P 1 21/n 1'
_atom_sites_solution_hydrogens geom
_atom_sites_solution_primary difmap
_audit_creation_method SHELXL-2019/3
_audit_update_record
;
2024-08-05 deposited with the CCDC.	2025-05-20 downloaded from the CCDC.
;
_cell_angle_alpha 90
_cell_angle_beta 92.730(4)
_cell_angle_gamma 90
_cell_formula_units_Z 4
_cell_length_a 8.6617(4)
_cell_length_b 14.1619(5)
_cell_length_c 19.4168(11)
_cell_measurement_reflns_used 21446
_cell_measurement_temperature 180(2)
_cell_measurement_theta_max 64.27
_cell_measurement_theta_min 2.72
_cell_volume 2379.08(19)
_computing_structure_refinement 'SHELXL-2019/2 (Sheldrick, 2019)'
_computing_structure_solution 'SHELXT 2015 (Sheldrick, 2015)'
_diffrn_ambient_temperature 180(2)
_diffrn_detector_area_resol_mean 13.33
_diffrn_measured_fraction_theta_full 0.982
_diffrn_measured_fraction_theta_max 0.980
_diffrn_measurement_device_type 'STOE STADIVARI'
_diffrn_measurement_method 'rotation method, \w scans'
_diffrn_radiation_type GaK\a
_diffrn_radiation_wavelength 1.34143
_diffrn_reflns_av_R_equivalents 0.0219
_diffrn_reflns_av_unetI/netI 0.0193
_diffrn_reflns_Laue_measured_fraction_full 0.982
_diffrn_reflns_Laue_measured_fraction_max 0.980
_diffrn_reflns_limit_h_max 11
_diffrn_reflns_limit_h_min -10
_diffrn_reflns_limit_k_max 18
_diffrn_reflns_limit_k_min -7
_diffrn_reflns_limit_l_max 22
_diffrn_reflns_limit_l_min -25
_diffrn_reflns_number 15738
_diffrn_reflns_point_group_measured_fraction_full 0.982
_diffrn_reflns_point_group_measured_fraction_max 0.980
_diffrn_reflns_theta_full 53.597
_diffrn_reflns_theta_max 60.002
_diffrn_reflns_theta_min 4.782
_diffrn_source 'Metal Jet D2+'
_exptl_absorpt_coefficient_mu 8.692
_exptl_absorpt_correction_T_max 0.8413
_exptl_absorpt_correction_T_min 0.3546
_exptl_absorpt_correction_type multi-scan
_exptl_crystal_colour red
_exptl_crystal_density_diffrn 1.734
_exptl_crystal_density_method 'not measured'
_exptl_crystal_description Needle
_exptl_crystal_F_000 1232
_exptl_crystal_size_max 0.120
_exptl_crystal_size_mid 0.060
_exptl_crystal_size_min 0.020
_refine_diff_density_max 0.606
_refine_diff_density_min -0.488
_refine_diff_density_rms 0.088
_refine_ls_extinction_method none
_refine_ls_goodness_of_fit_ref 1.044
_refine_ls_hydrogen_treatment constr
_refine_ls_matrix_type full
_refine_ls_number_parameters 271
_refine_ls_number_reflns 5261
_refine_ls_number_restraints 1
_refine_ls_restrained_S_all 1.044
_refine_ls_R_factor_all 0.0318
_refine_ls_R_factor_gt 0.0276
_refine_ls_shift/su_max 0.002
_refine_ls_shift/su_mean 0.000
_refine_ls_structure_factor_coef Fsqd
_refine_ls_weighting_details 'w=1/[\s^2^(Fo^2^)+(0.0498P)^2^+0.4072P] where P=(Fo^2^+2Fc^2^)/3'
_refine_ls_weighting_scheme calc
_refine_ls_wR_factor_gt 0.0714
_refine_ls_wR_factor_ref 0.0732
_reflns_Friedel_coverage 0.000
_reflns_number_gt 4705
_reflns_number_total 5261
_reflns_threshold_expression 'I > 2\s(I)'
_cod_data_source_file d5cc01739d2.cif
_cod_data_source_block phng012
_cod_depositor_comments
;
The following automatic conversions were performed:

data item '_chemical_melting_point' value 'Not measured' was changed
to '?' -- the value is undefined or not given.

Automatic conversion script
Id: cif_fix_values 8170 2020-07-09 18:12:32Z antanas 

 Adding full bibliography for 7134559--7134562.cif.
;
_cod_original_sg_symbol_H-M 'P 21/n'
_cod_database_code 7134559
_shelx_shelxl_version_number 2019/3
_shelx_space_group_comment
;
The symmetry employed for this shelxl refinement is uniquely defined
by the following loop, which should always be used as a source of
symmetry information in preference to the above space-group names.
They are only intended as comments.
;

loop_
_space_group_symop_operation_xyz
'x, y, z'
'-x+1/2, y+1/2, -z+1/2'
'-x, -y, -z'
'x-1/2, -y-1/2, z-1/2'

loop_
_atom_site_label
_atom_site_type_symbol
_atom_site_fract_x
_atom_site_fract_y
_atom_site_fract_z
_atom_site_U_iso_or_equiv
_atom_site_adp_type
_atom_site_occupancy
_atom_site_site_symmetry_order
_atom_site_calc_flag
_atom_site_refinement_flags_posn
_atom_site_refinement_flags_adp
_atom_site_refinement_flags_occupancy
_atom_site_disorder_assembly
_atom_site_disorder_group
C1 C 0.3427(3) 0.67085(15) 0.48086(11) 0.0273(4) Uani 1 1 d . . . . .
C2 C 0.4252(4) 0.69714(18) 0.54122(14) 0.0455(7) Uani 1 1 d . . . . .
H2 H 0.464481 0.759512 0.546287 0.055 Uiso 1 1 calc R U . . .
C3 C 0.4495(4) 0.6320(2) 0.59372(14) 0.0513(7) Uani 1 1 d . . . . .
H3 H 0.506269 0.649651 0.634786 0.062 Uiso 1 1 calc R U . . .
C4 C 0.3921(3) 0.54204(19) 0.58673(13) 0.0395(6) Uani 1 1 d . . . . .
H4 H 0.407061 0.498131 0.623431 0.047 Uiso 1 1 calc R U . . .
C5 C 0.3130(3) 0.51514(16) 0.52680(13) 0.0339(5) Uani 1 1 d . . . . .
H5 H 0.275540 0.452333 0.521837 0.041 Uiso 1 1 calc R U . . .
C6 C 0.2876(2) 0.57983(15) 0.47336(11) 0.0281(4) Uani 1 1 d . . . . .
H6 H 0.232705 0.561374 0.432014 0.034 Uiso 1 1 calc R U . . .
C7 C 0.2847(3) 0.86818(15) 0.44855(11) 0.0285(4) Uani 1 1 d . . . . .
C8 C 0.1961(3) 0.87495(19) 0.50659(14) 0.0415(6) Uani 1 1 d . . . . .
H8 H 0.152757 0.819860 0.525816 0.050 Uiso 1 1 calc R U . . .
C9 C 0.1719(4) 0.9626(2) 0.53593(16) 0.0512(7) Uani 1 1 d . . . . .
H9 H 0.112781 0.967437 0.575749 0.061 Uiso 1 1 calc R U . . .
C10 C 0.2331(4) 1.04281(19) 0.50767(16) 0.0494(7) Uani 1 1 d . . . . .
H10 H 0.216171 1.102593 0.528192 0.059 Uiso 1 1 calc R U . . .
C11 C 0.3184(4) 1.03673(18) 0.44999(15) 0.0457(6) Uani 1 1 d . . . . .
H11 H 0.359666 1.092322 0.430579 0.055 Uiso 1 1 calc R U . . .
C12 C 0.3445(3) 0.94937(16) 0.41991(12) 0.0341(5) Uani 1 1 d . . . . .
H12 H 0.403080 0.945292 0.379876 0.041 Uiso 1 1 calc R U . . .
C13 C 0.4213(2) 0.78562(14) 0.20610(11) 0.0220(4) Uani 1 1 d . . . . .
C14 C 0.4683(3) 0.87856(15) 0.21431(12) 0.0306(5) Uani 1 1 d . . . . .
H14 H 0.483640 0.904450 0.259247 0.037 Uiso 1 1 calc R U . . .
C15 C 0.4932(3) 0.93415(17) 0.15660(14) 0.0376(5) Uani 1 1 d . . . . .
H15 H 0.528073 0.997426 0.162080 0.045 Uiso 1 1 calc R U . . .
C16 C 0.4670(3) 0.89685(18) 0.09179(13) 0.0375(5) Uani 1 1 d . . . . .
H16 H 0.484302 0.934603 0.052452 0.045 Uiso 1 1 calc R U . . .
C17 C 0.4156(3) 0.80477(19) 0.08316(13) 0.0378(5) Uani 1 1 d . . . . .
H17 H 0.395515 0.780207 0.038092 0.045 Uiso 1 1 calc R U . . .
C18 C 0.3935(3) 0.74855(17) 0.14018(12) 0.0319(5) Uani 1 1 d . . . . .
H18 H 0.359583 0.685119 0.134410 0.038 Uiso 1 1 calc R U . . .
C19 C 0.4726(2) 0.59849(14) 0.25508(10) 0.0227(4) Uani 1 1 d . . . . .
C20 C 0.6284(2) 0.59571(15) 0.23930(12) 0.0291(4) Uani 1 1 d . . . . .
H20 H 0.689314 0.651513 0.241636 0.035 Uiso 1 1 calc R U . . .
C21 C 0.6928(3) 0.51089(17) 0.22026(13) 0.0364(5) Uani 1 1 d . . . . .
H21 H 0.798415 0.508598 0.209156 0.044 Uiso 1 1 calc R U . . .
C22 C 0.6049(3) 0.42928(16) 0.21724(13) 0.0358(5) Uani 1 1 d . . . . .
H22 H 0.650052 0.371270 0.204093 0.043 Uiso 1 1 calc R U . . .
C23 C 0.4512(3) 0.43235(16) 0.23340(13) 0.0356(5) Uani 1 1 d . . . . .
H23 H 0.391059 0.376245 0.231440 0.043 Uiso 1 1 calc R U . . .
C24 C 0.3847(3) 0.51652(15) 0.25237(12) 0.0292(4) Uani 1 1 d . . . . .
H24 H 0.279098 0.518269 0.263534 0.035 Uiso 1 1 calc R U . . .
S1 S 0.52756(6) 0.76194(4) 0.36266(3) 0.02873(12) Uani 1 1 d . U . . .
P1 P 0.31337(6) 0.75303(4) 0.41056(3) 0.02271(11) Uani 1 1 d . . . . .
P2 P 0.38881(6) 0.70943(3) 0.27865(3) 0.01969(11) Uani 1 1 d . U . . .
Ni1 Ni 0.16932(3) 0.70729(2) 0.32418(2) 0.01951(8) Uani 1 1 d . . . . .
Br1 Br 0.04594(3) 0.66139(2) 0.21985(2) 0.02798(7) Uani 1 1 d . . . . .
Br2 Br -0.04808(3) 0.70592(2) 0.39012(2) 0.02989(7) Uani 1 1 d . . . . .

loop_
_atom_site_aniso_label
_atom_site_aniso_U_11
_atom_site_aniso_U_22
_atom_site_aniso_U_33
_atom_site_aniso_U_23
_atom_site_aniso_U_13
_atom_site_aniso_U_12
C1 0.0307(11) 0.0268(10) 0.0245(10) 0.0029(8) 0.0005(8) -0.0007(9)
C2 0.0688(19) 0.0312(12) 0.0345(13) 0.0023(10) -0.0174(13) -0.0093(12)
C3 0.079(2) 0.0416(15) 0.0307(13) 0.0042(11) -0.0203(13) -0.0037(14)
C4 0.0485(15) 0.0389(13) 0.0310(12) 0.0113(10) 0.0011(10) 0.0040(11)
C5 0.0347(12) 0.0279(11) 0.0393(13) 0.0078(9) 0.0027(10) 0.0004(9)
C6 0.0278(10) 0.0293(11) 0.0268(10) 0.0009(8) -0.0019(8) -0.0009(8)
C7 0.0311(11) 0.0267(10) 0.0273(10) -0.0021(8) -0.0020(8) -0.0002(9)
C8 0.0494(15) 0.0384(13) 0.0374(13) -0.0068(11) 0.0101(11) -0.0030(11)
C9 0.0571(17) 0.0520(16) 0.0451(15) -0.0150(13) 0.0100(13) 0.0079(14)
C10 0.0576(17) 0.0347(13) 0.0547(17) -0.0158(12) -0.0101(14) 0.0084(12)
C11 0.0578(17) 0.0278(12) 0.0504(16) -0.0016(11) -0.0087(13) -0.0019(11)
C12 0.0433(13) 0.0268(11) 0.0320(12) 0.0000(9) 0.0004(10) -0.0011(10)
C13 0.0201(9) 0.0218(9) 0.0244(10) 0.0025(7) 0.0047(7) 0.0015(7)
C14 0.0343(12) 0.0252(10) 0.0328(11) 0.0035(9) 0.0071(9) -0.0033(9)
C15 0.0391(13) 0.0275(11) 0.0467(14) 0.0106(10) 0.0078(11) -0.0031(10)
C16 0.0333(12) 0.0417(13) 0.0388(13) 0.0189(10) 0.0139(10) 0.0074(10)
C17 0.0450(14) 0.0436(14) 0.0250(11) 0.0050(10) 0.0053(10) 0.0064(11)
C18 0.0387(12) 0.0302(11) 0.0271(11) 0.0007(9) 0.0041(9) -0.0036(10)
C19 0.0243(9) 0.0211(9) 0.0227(9) 0.0024(7) 0.0015(7) 0.0004(8)
C20 0.0245(10) 0.0241(10) 0.0392(12) 0.0007(9) 0.0054(9) -0.0007(8)
C21 0.0312(12) 0.0329(12) 0.0453(14) -0.0006(10) 0.0040(10) 0.0076(10)
C22 0.0414(13) 0.0246(11) 0.0408(13) -0.0044(9) -0.0032(10) 0.0083(10)
C23 0.0391(13) 0.0204(10) 0.0466(14) -0.0020(9) -0.0068(10) -0.0015(9)
C24 0.0252(10) 0.0242(10) 0.0379(12) 0.0018(9) -0.0010(9) -0.0026(8)
S1 0.0241(2) 0.0344(3) 0.0276(3) -0.0023(2) 0.00034(19) -0.0049(2)
P1 0.0245(2) 0.0228(2) 0.0208(2) 0.00102(19) 0.00081(19) -0.00220(19)
P2 0.0203(2) 0.0182(2) 0.0206(2) 0.00101(17) 0.00262(18) -0.00150(17)
Ni1 0.01909(15) 0.02045(15) 0.01911(14) 0.00110(10) 0.00207(11) -0.00124(10)
Br1 0.02628(12) 0.03288(13) 0.02446(12) -0.00147(8) -0.00205(8) -0.00297(8)
Br2 0.02507(12) 0.03728(14) 0.02797(12) 0.00170(9) 0.00806(9) 0.00083(9)

loop_
_atom_type_symbol
_atom_type_description
_atom_type_scat_dispersion_real
_atom_type_scat_dispersion_imag
_atom_type_scat_source
C C 0.0148 0.0070 'International Tables Vol C Tables 4.2.6.8 and 6.1.1.4'
H H 0.0000 0.0000 'International Tables Vol C Tables 4.2.6.8 and 6.1.1.4'
S S 0.2924 0.4248 'International Tables Vol C Tables 4.2.6.8 and 6.1.1.4'
P P 0.2596 0.3354 'International Tables Vol C Tables 4.2.6.8 and 6.1.1.4'
Ni Ni -1.3412 3.2906 'International Tables Vol C Tables 4.2.6.8 and 6.1.1.4'
Br Br -0.9501 1.0411 'International Tables Vol C Tables 4.2.6.8 and 6.1.1.4'

loop_
_geom_angle_atom_site_label_1
_geom_angle_atom_site_label_2
_geom_angle_atom_site_label_3
_geom_angle
_geom_angle_site_symmetry_1
_geom_angle_site_symmetry_3
_geom_angle_publ_flag
C6 C1 C2 120.0(2) . . ?
C6 C1 P1 119.18(17) . . ?
C2 C1 P1 120.82(17) . . ?
C3 C2 C1 119.7(2) . . ?
C3 C2 H2 120.2 . . ?
C1 C2 H2 120.2 . . ?
C4 C3 C2 120.3(2) . . ?
C4 C3 H3 119.9 . . ?
C2 C3 H3 119.9 . . ?
C3 C4 C5 120.3(2) . . ?
C3 C4 H4 119.9 . . ?
C5 C4 H4 119.9 . . ?
C4 C5 C6 120.1(2) . . ?
C4 C5 H5 119.9 . . ?
C6 C5 H5 119.9 . . ?
C1 C6 C5 119.6(2) . . ?
C1 C6 H6 120.2 . . ?
C5 C6 H6 120.2 . . ?
C12 C7 C8 119.7(2) . . ?
C12 C7 P1 121.44(17) . . ?
C8 C7 P1 118.78(18) . . ?
C9 C8 C7 119.5(3) . . ?
C9 C8 H8 120.2 . . ?
C7 C8 H8 120.2 . . ?
C10 C9 C8 120.4(3) . . ?
C10 C9 H9 119.8 . . ?
C8 C9 H9 119.8 . . ?
C11 C10 C9 120.3(2) . . ?
C11 C10 H10 119.8 . . ?
C9 C10 H10 119.8 . . ?
C10 C11 C12 120.2(3) . . ?
C10 C11 H11 119.9 . . ?
C12 C11 H11 119.9 . . ?
C7 C12 C11 119.8(2) . . ?
C7 C12 H12 120.1 . . ?
C11 C12 H12 120.1 . . ?
C14 C13 C18 120.0(2) . . ?
C14 C13 P2 122.26(16) . . ?
C18 C13 P2 117.68(16) . . ?
C13 C14 C15 120.0(2) . . ?
C13 C14 H14 120.0 . . ?
C15 C14 H14 120.0 . . ?
C16 C15 C14 119.6(2) . . ?
C16 C15 H15 120.2 . . ?
C14 C15 H15 120.2 . . ?
C15 C16 C17 120.7(2) . . ?
C15 C16 H16 119.6 . . ?
C17 C16 H16 119.6 . . ?
C18 C17 C16 120.0(2) . . ?
C18 C17 H17 120.0 . . ?
C16 C17 H17 120.0 . . ?
C17 C18 C13 119.6(2) . . ?
C17 C18 H18 120.2 . . ?
C13 C18 H18 120.2 . . ?
C24 C19 C20 120.10(19) . . ?
C24 C19 P2 120.86(16) . . ?
C20 C19 P2 119.04(15) . . ?
C21 C20 C19 119.3(2) . . ?
C21 C20 H20 120.4 . . ?
C19 C20 H20 120.4 . . ?
C20 C21 C22 120.6(2) . . ?
C20 C21 H21 119.7 . . ?
C22 C21 H21 119.7 . . ?
C23 C22 C21 119.9(2) . . ?
C23 C22 H22 120.1 . . ?
C21 C22 H22 120.1 . . ?
C24 C23 C22 120.4(2) . . ?
C24 C23 H23 119.8 . . ?
C22 C23 H23 119.8 . . ?
C23 C24 C19 119.8(2) . . ?
C23 C24 H24 120.1 . . ?
C19 C24 H24 120.1 . . ?
P2 S1 P1 80.81(3) . . ?
C1 P1 C7 106.86(10) . . ?
C1 P1 S1 106.03(8) . . ?
C7 P1 S1 105.36(8) . . ?
C1 P1 Ni1 116.96(8) . . ?
C7 P1 Ni1 120.33(8) . . ?
S1 P1 Ni1 99.43(3) . . ?
C19 P2 C13 104.10(9) . . ?
C19 P2 S1 106.39(7) . . ?
C13 P2 S1 106.72(7) . . ?
C19 P2 Ni1 118.09(7) . . ?
C13 P2 Ni1 120.40(7) . . ?
S1 P2 Ni1 99.80(3) . . ?
P2 Ni1 P1 79.80(2) . . ?
P2 Ni1 Br2 171.09(2) . . ?
P1 Ni1 Br2 91.613(19) . . ?
P2 Ni1 Br1 91.406(18) . . ?
P1 Ni1 Br1 171.07(2) . . ?
Br2 Ni1 Br1 97.234(13) . . ?

loop_
_geom_bond_atom_site_label_1
_geom_bond_atom_site_label_2
_geom_bond_distance
_geom_bond_site_symmetry_2
_geom_bond_publ_flag
C1 C6 1.380(3) . ?
C1 C2 1.394(3) . ?
C1 P1 1.803(2) . ?
C2 C3 1.383(4) . ?
C2 H2 0.9500 . ?
C3 C4 1.372(4) . ?
C3 H3 0.9500 . ?
C4 C5 1.376(4) . ?
C4 H4 0.9500 . ?
C5 C6 1.394(3) . ?
C5 H5 0.9500 . ?
C6 H6 0.9500 . ?
C7 C12 1.388(3) . ?
C7 C8 1.397(3) . ?
C7 P1 1.812(2) . ?
C8 C9 1.386(4) . ?
C8 H8 0.9500 . ?
C9 C10 1.378(5) . ?
C9 H9 0.9500 . ?
C10 C11 1.374(4) . ?
C10 H10 0.9500 . ?
C11 C12 1.391(3) . ?
C11 H11 0.9500 . ?
C12 H12 0.9500 . ?
C13 C14 1.385(3) . ?
C13 C18 1.394(3) . ?
C13 P2 1.807(2) . ?
C14 C15 1.394(3) . ?
C14 H14 0.9500 . ?
C15 C16 1.374(4) . ?
C15 H15 0.9500 . ?
C16 C17 1.385(4) . ?
C16 H16 0.9500 . ?
C17 C18 1.384(3) . ?
C17 H17 0.9500 . ?
C18 H18 0.9500 . ?
C19 C24 1.388(3) . ?
C19 C20 1.399(3) . ?
C19 P2 1.799(2) . ?
C20 C21 1.382(3) . ?
C20 H20 0.9500 . ?
C21 C22 1.384(3) . ?
C21 H21 0.9500 . ?
C22 C23 1.383(4) . ?
C22 H22 0.9500 . ?
C23 C24 1.382(3) . ?
C23 H23 0.9500 . ?
C24 H24 0.9500 . ?
S1 P2 2.1146(7) . ?
S1 P1 2.1183(7) . ?
P1 Ni1 2.1425(6) . ?
P2 Ni1 2.1347(6) . ?
Ni1 Br2 2.3271(4) . ?
Ni1 Br1 2.3370(4) . ?

loop_
_geom_torsion_atom_site_label_1
_geom_torsion_atom_site_label_2
_geom_torsion_atom_site_label_3
_geom_torsion_atom_site_label_4
_geom_torsion
_geom_torsion_site_symmetry_1
_geom_torsion_site_symmetry_2
_geom_torsion_site_symmetry_3
_geom_torsion_site_symmetry_4
_geom_torsion_publ_flag
C6 C1 C2 C3 -0.9(4) . . . . ?
P1 C1 C2 C3 -178.3(3) . . . . ?
C1 C2 C3 C4 -0.4(5) . . . . ?
C2 C3 C4 C5 1.6(5) . . . . ?
C3 C4 C5 C6 -1.5(4) . . . . ?
C2 C1 C6 C5 1.0(4) . . . . ?
P1 C1 C6 C5 178.47(18) . . . . ?
C4 C5 C6 C1 0.2(4) . . . . ?
C12 C7 C8 C9 -1.5(4) . . . . ?
P1 C7 C8 C9 -179.4(2) . . . . ?
C7 C8 C9 C10 0.8(5) . . . . ?
C8 C9 C10 C11 0.2(5) . . . . ?
C9 C10 C11 C12 -0.4(5) . . . . ?
C8 C7 C12 C11 1.3(4) . . . . ?
P1 C7 C12 C11 179.1(2) . . . . ?
C10 C11 C12 C7 -0.3(4) . . . . ?
C18 C13 C14 C15 -2.3(3) . . . . ?
P2 C13 C14 C15 179.37(18) . . . . ?
C13 C14 C15 C16 1.6(4) . . . . ?
C14 C15 C16 C17 0.2(4) . . . . ?
C15 C16 C17 C18 -1.5(4) . . . . ?
C16 C17 C18 C13 0.9(4) . . . . ?
C14 C13 C18 C17 1.0(3) . . . . ?
P2 C13 C18 C17 179.45(19) . . . . ?
C24 C19 C20 C21 0.8(3) . . . . ?
P2 C19 C20 C21 -179.15(18) . . . . ?
C19 C20 C21 C22 -0.5(4) . . . . ?
C20 C21 C22 C23 0.0(4) . . . . ?
C21 C22 C23 C24 0.2(4) . . . . ?
C22 C23 C24 C19 0.1(4) . . . . ?
C20 C19 C24 C23 -0.6(3) . . . . ?
P2 C19 C24 C23 179.30(18) . . . . ?
C6 C1 P1 C7 145.56(18) . . . . ?
C2 C1 P1 C7 -37.0(2) . . . . ?
C6 C1 P1 S1 -102.42(18) . . . . ?
C2 C1 P1 S1 75.1(2) . . . . ?
C6 C1 P1 Ni1 7.3(2) . . . . ?
C2 C1 P1 Ni1 -175.2(2) . . . . ?
C12 C7 P1 C1 142.2(2) . . . . ?
C8 C7 P1 C1 -39.9(2) . . . . ?
C12 C7 P1 S1 29.7(2) . . . . ?
C8 C7 P1 S1 -152.42(19) . . . . ?
C12 C7 P1 Ni1 -81.2(2) . . . . ?
C8 C7 P1 Ni1 96.6(2) . . . . ?
C24 C19 P2 C13 -122.75(18) . . . . ?
C20 C19 P2 C13 57.17(19) . . . . ?
C24 C19 P2 S1 124.73(17) . . . . ?
C20 C19 P2 S1 -55.34(18) . . . . ?
C24 C19 P2 Ni1 13.7(2) . . . . ?
C20 C19 P2 Ni1 -166.32(15) . . . . ?
C14 C13 P2 C19 -137.98(18) . . . . ?
C18 C13 P2 C19 43.62(19) . . . . ?
C14 C13 P2 S1 -25.70(19) . . . . ?
C18 C13 P2 S1 155.90(16) . . . . ?
C14 C13 P2 Ni1 86.77(19) . . . . ?
C18 C13 P2 Ni1 -91.63(17) . . . . ?
